data_7040893
loop_
_publ_author_name
'Portius, Peter'
'Davis, Martin'

_publ_section_title
;
 Synthesis of six-coordinate mono-, bis-, and tris(tetrazolato) complexes
 via [3 + 2] cycloadditions of nitriles to silicon-bound azido ligands.
;
_journal_issue 43
_journal_name_full 'Dalton transactions (Cambridge, England : 2003)'
_journal_page_first 17141
_journal_page_last 17152
_journal_paper_doi 10.1039/c6dt02867e
_journal_volume 45
_journal_year 2016
_chemical_formula_moiety 'C26 H22 N16 Si, C2 H3 N'
_chemical_formula_sum 'C28 H25 N17 Si'
_chemical_formula_weight 627.74
_chemical_name_systematic
; 
 ? 
;
_space_group_IT_number 14
_symmetry_cell_setting monoclinic
_symmetry_space_group_name_Hall '-P 2ybc'
_symmetry_space_group_name_H-M 'P 1 21/c 1'
_atom_sites_solution_hydrogens geom
_atom_sites_solution_primary direct
_atom_sites_solution_secondary difmap
_audit_creation_method SHELXL-97
_audit_update_record
;
2016-07-14 deposited with the CCDC.
2016-09-26 downloaded from the CCDC.
;
_cell_angle_alpha 90.00
_cell_angle_beta 110.092(2)
_cell_angle_gamma 90.00
_cell_formula_units_Z 4
_cell_length_a 10.8508(6)
_cell_length_b 24.9343(13)
_cell_length_c 11.6091(6)
_cell_measurement_reflns_used 2640
_cell_measurement_temperature 100(2)
_cell_measurement_theta_max 22.02
_cell_measurement_theta_min 2.16
_cell_volume 2949.8(3)
_computing_cell_refinement 'Bruker SAINT'
_computing_data_collection 'Bruker APEX2'
_computing_data_reduction 'Bruker SAINT'
_computing_molecular_graphics 'Bruker SHELXTL'
_computing_publication_material 'Bruker SHELXTL'
_computing_structure_refinement 'SHELXL-97 (Sheldrick, 1997)'
_computing_structure_solution 'SHELXS-97 (Sheldrick, 2008)'
_diffrn_ambient_temperature 100(2)
_diffrn_detector_area_resol_mean 100
_diffrn_measured_fraction_theta_full 0.999
_diffrn_measured_fraction_theta_max 0.999
_diffrn_measurement_device_type 'Bruker APEX-II CCD'
_diffrn_measurement_method '\w scans'
_diffrn_radiation_monochromator graphite
_diffrn_radiation_source 'fine-focus sealed tube'
_diffrn_radiation_type MoK\a
_diffrn_radiation_wavelength 0.71073
_diffrn_reflns_av_R_equivalents 0.1171
_diffrn_reflns_av_sigmaI/netI 0.0763
_diffrn_reflns_limit_h_max 12
_diffrn_reflns_limit_h_min -12
_diffrn_reflns_limit_k_max 29
_diffrn_reflns_limit_k_min -29
_diffrn_reflns_limit_l_max 12
_diffrn_reflns_limit_l_min -13
_diffrn_reflns_number 33202
_diffrn_reflns_theta_full 25.00
_diffrn_reflns_theta_max 25.00
_diffrn_reflns_theta_min 2.00
_diffrn_standards_decay_% 0
_diffrn_standards_number 0
_exptl_absorpt_coefficient_mu 0.133
_exptl_absorpt_correction_T_max 0.9960
_exptl_absorpt_correction_T_min 0.9752
_exptl_absorpt_correction_type multi-scan
_exptl_absorpt_process_details sadabs
_exptl_crystal_colour colourless
_exptl_crystal_density_diffrn 1.414
_exptl_crystal_density_method 'not measured'
_exptl_crystal_description plate
_exptl_crystal_F_000 1304
_exptl_crystal_size_max 0.19
_exptl_crystal_size_mid 0.12
_exptl_crystal_size_min 0.03
_refine_diff_density_max 0.297
_refine_diff_density_min -0.310
_refine_diff_density_rms 0.067
_refine_ls_extinction_method none
_refine_ls_goodness_of_fit_ref 1.067
_refine_ls_hydrogen_treatment constr
_refine_ls_matrix_type full
_refine_ls_number_parameters 418
_refine_ls_number_reflns 5181
_refine_ls_number_restraints 210
_refine_ls_restrained_S_all 1.085
_refine_ls_R_factor_all 0.0990
_refine_ls_R_factor_gt 0.0494
_refine_ls_shift/su_max 0.001
_refine_ls_shift/su_mean 0.000
_refine_ls_structure_factor_coef Fsqd
_refine_ls_weighting_details 'calc w=1/[\s^2^(Fo^2^)+(0.0522P)^2^+0.2920P] where P=(Fo^2^+2Fc^2^)/3'
_refine_ls_weighting_scheme calc
_refine_ls_wR_factor_gt 0.1019
_refine_ls_wR_factor_ref 0.1208
_reflns_number_gt 3374
_reflns_number_total 5181
_reflns_threshold_expression >2sigma(I)
_cod_data_source_file c6dt02867e2.cif
_cod_data_source_block ch1ppx86_0m
_cod_depositor_comments
;
The following automatic conversions were performed:

'_symmetry_cell_setting' value 'Monoclinic' changed to 'monoclinic'
according to
/usr/data/users/saulius/crontab/automatic-downloads/rss-feeds/RSC/lib/dictionaries/cif_core.dic
dictionary named 'cif_core.dic' version 2.4.2 from 2011-04-26.

Automatic conversion script
Id: cif_fix_values 4268 2015-11-12 08:31:59Z antanas 

 Adding full bibliography for 7040891--7040897.cif.
;
_cod_original_sg_symbol_H-M P2(1)/c
_cod_database_code 7040893

loop_
_symmetry_equiv_pos_as_xyz
'x, y, z'
'-x, y+1/2, -z+1/2'
'-x, -y, -z'
'x, -y-1/2, z-1/2'

loop_
_atom_site_label
_atom_site_type_symbol
_atom_site_fract_x
_atom_site_fract_y
_atom_site_fract_z
_atom_site_U_iso_or_equiv
_atom_site_adp_type
_atom_site_occupancy
_atom_site_symmetry_multiplicity
_atom_site_calc_flag
_atom_site_refinement_flags
Si1 Si 0.78643(8) 0.98437(3) 0.09983(7) 0.0164(2) Uani 1 1 d .
N1 N 0.8575(2) 0.97808(9) -0.0183(2) 0.0196(6) Uani 1 1 d .
N2 N 0.7984(2) 0.96788(9) -0.1257(3) 0.0219(6) Uani 1 1 d .
N3 N 0.7530(3) 0.95860(11) -0.2283(3) 0.0320(7) Uani 1 1 d .
N4 N 0.6421(2) 1.02009(9) 0.0125(2) 0.0187(6) Uani 1 1 d .
N5 N 0.6364(2) 1.05693(10) -0.0589(2) 0.0210(6) Uani 1 1 d .
N6 N 0.6212(3) 1.09096(12) -0.1274(3) 0.0341(7) Uani 1 1 d .
N7 N 0.7326(2) 0.98574(9) 0.2426(2) 0.0161(5) Uani 1 1 d .
N8 N 0.9364(2) 0.94715(9) 0.2134(2) 0.0165(5) Uani 1 1 d .
N9 N 0.5985(2) 0.90564(9) -0.0421(2) 0.0201(6) Uani 1 1 d .
N10 N 0.6963(2) 0.91792(9) 0.0622(2) 0.0183(6) Uani 1 1 d .
N11 N 0.7227(3) 0.87690(10) 0.1413(2) 0.0265(6) Uani 1 1 d .
N12 N 0.6421(3) 0.83713(10) 0.0885(2) 0.0277(6) Uani 1 1 d .
N13 N 0.9183(2) 1.08592(9) 0.0923(2) 0.0186(6) Uani 1 1 d .
N14 N 0.8839(2) 1.04861(9) 0.1599(2) 0.0174(6) Uani 1 1 d .
N15 N 0.9236(2) 1.06259(10) 0.2783(2) 0.0219(6) Uani 1 1 d .
N16 N 0.9836(2) 1.10952(10) 0.2892(2) 0.0234(6) Uani 1 1 d .
N17 N 0.5285(3) 0.38535(13) 0.0095(3) 0.0461(8) Uani 1 1 d .
C1 C 0.6192(3) 1.00706(11) 0.2444(3) 0.0199(6) Uani 1 1 d U
H1 H 0.5598 1.0226 0.1718 0.024 Uiso 1 1 calc R
C2 C 0.5880(3) 1.00666(11) 0.3501(3) 0.0221(6) Uani 1 1 d U
H2 H 0.5081 1.0221 0.3502 0.027 Uiso 1 1 calc R
C3 C 0.6733(3) 0.98372(12) 0.4554(3) 0.0223(6) Uani 1 1 d U
H3 H 0.6528 0.9835 0.5286 0.027 Uiso 1 1 calc R
C4 C 0.7889(3) 0.96104(11) 0.4535(3) 0.0200(6) Uani 1 1 d U
H4 H 0.8486 0.9449 0.5251 0.024 Uiso 1 1 calc R
C5 C 0.8159(3) 0.96241(11) 0.3453(3) 0.0171(5) Uani 1 1 d U
C6 C 0.9348(3) 0.94071(11) 0.3292(3) 0.0177(5) Uani 1 1 d U
C7 C 1.0374(3) 0.91688(11) 0.4197(3) 0.0219(6) Uani 1 1 d U
H7 H 1.0341 0.9124 0.4999 0.026 Uiso 1 1 calc R
C8 C 1.1456(3) 0.89941(12) 0.3926(3) 0.0241(6) Uani 1 1 d U
H8 H 1.2173 0.8828 0.4538 0.029 Uiso 1 1 calc R
C9 C 1.1479(3) 0.90653(11) 0.2755(3) 0.0220(6) Uani 1 1 d U
H9 H 1.2218 0.8952 0.2557 0.026 Uiso 1 1 calc R
C10 C 1.0423(3) 0.93025(11) 0.1873(3) 0.0188(6) Uani 1 1 d U
H10 H 1.0441 0.9348 0.1066 0.023 Uiso 1 1 calc R
C11 C 0.5669(3) 0.85572(12) -0.0235(3) 0.0246(7) Uani 1 1 d U
C12 C 0.4693(3) 0.82260(12) -0.1136(3) 0.0294(6) Uani 1 1 d U
C13 C 0.3643(3) 0.84513(13) -0.2068(3) 0.0295(6) Uani 1 1 d U
H13 H 0.3500 0.8827 -0.2078 0.035 Uiso 1 1 calc R
C14 C 0.2799(3) 0.81304(13) -0.2985(3) 0.0339(7) Uani 1 1 d U
H14 H 0.2087 0.8292 -0.3612 0.041 Uiso 1 1 calc R
C15 C 0.2980(4) 0.75814(14) -0.2999(4) 0.0438(8) Uani 1 1 d U
C16 C 0.4000(4) 0.73546(15) -0.2030(4) 0.0494(8) Uani 1 1 d U
H16 H 0.4126 0.6977 -0.2002 0.059 Uiso 1 1 calc R
C17 C 0.4831(4) 0.76725(13) -0.1111(4) 0.0429(8) Uani 1 1 d U
H17 H 0.5506 0.7509 -0.0453 0.051 Uiso 1 1 calc R
C18 C 0.2124(4) 0.72400(16) -0.4031(4) 0.0665(13) Uani 1 1 d U
H18A H 0.1545 0.7471 -0.4673 0.100 Uiso 1 1 calc R
H18B H 0.1594 0.7000 -0.3721 0.100 Uiso 1 1 calc R
H18C H 0.2676 0.7026 -0.4371 0.100 Uiso 1 1 calc R
C19 C 0.9791(3) 1.12289(11) 0.1747(3) 0.0184(6) Uani 1 1 d U
C20 C 1.0369(3) 1.17237(11) 0.1475(3) 0.0198(5) Uani 1 1 d U
C21 C 1.0363(3) 1.21887(11) 0.2140(3) 0.0214(6) Uani 1 1 d U
H21 H 0.9976 1.2185 0.2760 0.026 Uiso 1 1 calc R
C22 C 1.0925(3) 1.26587(12) 0.1897(3) 0.0228(6) Uani 1 1 d U
H22 H 1.0913 1.2973 0.2355 0.027 Uiso 1 1 calc R
C23 C 1.1500(3) 1.26750(12) 0.0999(3) 0.0234(6) Uani 1 1 d U
C24 C 1.1503(3) 1.22084(12) 0.0346(3) 0.0239(6) Uani 1 1 d U
H24 H 1.1890 1.2213 -0.0275 0.029 Uiso 1 1 calc R
C25 C 1.0953(3) 1.17361(12) 0.0580(3) 0.0219(6) Uani 1 1 d U
H25 H 1.0975 1.1421 0.0128 0.026 Uiso 1 1 calc R
C26 C 1.2103(3) 1.31838(12) 0.0743(3) 0.0293(7) Uani 1 1 d U
H26A H 1.1528 1.3340 -0.0030 0.044 Uiso 1 1 calc R
H26B H 1.2961 1.3104 0.0679 0.044 Uiso 1 1 calc R
H26C H 1.2211 1.3439 0.1413 0.044 Uiso 1 1 calc R
C27 C 0.3828(4) 0.32698(19) -0.1677(4) 0.0588(11) Uani 1 1 d U
H27A H 0.3587 0.3474 -0.2443 0.088 Uiso 1 1 calc R
H27B H 0.3031 0.3168 -0.1513 0.088 Uiso 1 1 calc R
H27C H 0.4307 0.2946 -0.1749 0.088 Uiso 1 1 calc R
C28 C 0.4647(4) 0.35952(17) -0.0683(4) 0.0400(9) Uani 1 1 d U

loop_
_atom_site_aniso_label
_atom_site_aniso_U_11
_atom_site_aniso_U_22
_atom_site_aniso_U_33
_atom_site_aniso_U_23
_atom_site_aniso_U_13
_atom_site_aniso_U_12
Si1 0.0150(4) 0.0200(4) 0.0149(4) -0.0003(4) 0.0061(4) -0.0010(3)
N1 0.0174(13) 0.0269(14) 0.0129(14) -0.0014(11) 0.0032(12) -0.0019(11)
N2 0.0195(15) 0.0260(14) 0.0233(18) 0.0026(12) 0.0114(14) 0.0023(11)
N3 0.0287(17) 0.0481(18) 0.0195(17) -0.0019(14) 0.0088(14) -0.0004(13)
N4 0.0188(14) 0.0222(13) 0.0162(14) 0.0044(12) 0.0073(11) 0.0007(11)
N5 0.0147(14) 0.0293(15) 0.0197(15) -0.0040(13) 0.0069(12) 0.0002(11)
N6 0.0306(17) 0.0406(17) 0.0327(18) 0.0198(15) 0.0129(14) 0.0083(13)
N7 0.0151(13) 0.0173(12) 0.0154(14) -0.0003(11) 0.0046(11) 0.0001(10)
N8 0.0175(13) 0.0172(12) 0.0163(14) -0.0011(10) 0.0077(11) -0.0027(10)
N9 0.0215(15) 0.0226(14) 0.0191(15) -0.0014(11) 0.0108(13) -0.0001(11)
N10 0.0181(14) 0.0219(13) 0.0137(14) 0.0029(11) 0.0041(12) -0.0008(11)
N11 0.0285(16) 0.0261(14) 0.0246(16) -0.0011(12) 0.0087(13) -0.0044(12)
N12 0.0259(15) 0.0274(15) 0.0276(16) 0.0007(13) 0.0062(13) -0.0020(12)
N13 0.0176(13) 0.0212(13) 0.0183(14) -0.0010(11) 0.0078(11) -0.0010(11)
N14 0.0170(13) 0.0211(13) 0.0152(14) 0.0025(11) 0.0070(12) 0.0022(10)
N15 0.0238(14) 0.0235(14) 0.0179(15) -0.0021(11) 0.0066(12) -0.0037(11)
N16 0.0249(15) 0.0248(14) 0.0194(15) 0.0001(12) 0.0065(12) -0.0030(12)
N17 0.035(2) 0.054(2) 0.049(2) 0.0052(18) 0.0151(18) -0.0014(16)
C1 0.0170(14) 0.0217(14) 0.0216(14) 0.0007(12) 0.0074(12) 0.0003(12)
C2 0.0191(13) 0.0268(13) 0.0232(13) -0.0015(11) 0.0109(10) 0.0008(11)
C3 0.0230(13) 0.0274(13) 0.0197(13) -0.0007(11) 0.0113(11) -0.0016(11)
C4 0.0218(12) 0.0229(12) 0.0161(12) 0.0007(11) 0.0075(11) -0.0003(10)
C5 0.0177(12) 0.0185(12) 0.0152(12) -0.0007(10) 0.0056(10) -0.0027(10)
C6 0.0169(12) 0.0209(12) 0.0155(13) -0.0005(10) 0.0060(10) -0.0024(10)
C7 0.0208(12) 0.0278(13) 0.0161(13) 0.0013(11) 0.0050(10) 0.0000(11)
C8 0.0193(12) 0.0288(13) 0.0223(13) 0.0014(11) 0.0045(11) 0.0032(11)
C9 0.0179(13) 0.0259(13) 0.0239(13) 0.0004(11) 0.0092(11) 0.0015(11)
C10 0.0156(14) 0.0234(14) 0.0190(14) -0.0025(12) 0.0079(11) -0.0008(11)
C11 0.0199(14) 0.0269(14) 0.0276(16) -0.0016(12) 0.0088(12) 0.0009(12)
C12 0.0247(13) 0.0274(12) 0.0327(13) -0.0021(11) 0.0056(10) -0.0005(10)
C13 0.0252(13) 0.0264(13) 0.0340(15) -0.0018(11) 0.0065(11) -0.0010(11)
C14 0.0258(14) 0.0298(13) 0.0390(16) -0.0015(12) 0.0018(12) -0.0012(12)
C15 0.0335(15) 0.0312(13) 0.0500(16) -0.0057(13) -0.0072(13) -0.0004(12)
C16 0.0390(16) 0.0304(14) 0.0569(17) -0.0043(13) -0.0116(14) 0.0007(12)
C17 0.0347(15) 0.0294(13) 0.0484(16) -0.0019(13) -0.0063(13) 0.0005(12)
C18 0.053(2) 0.046(2) 0.067(3) -0.0163(19) -0.022(2) -0.0011(19)
C19 0.0157(14) 0.0225(13) 0.0168(14) -0.0004(12) 0.0052(12) 0.0018(11)
C20 0.0193(12) 0.0218(11) 0.0171(12) 0.0001(10) 0.0048(10) 0.0007(10)
C21 0.0217(13) 0.0237(12) 0.0192(13) -0.0002(10) 0.0075(11) -0.0001(11)
C22 0.0248(13) 0.0209(12) 0.0215(13) -0.0017(11) 0.0063(11) -0.0006(10)
C23 0.0236(13) 0.0241(12) 0.0226(13) 0.0003(10) 0.0081(11) -0.0016(11)
C24 0.0236(13) 0.0281(12) 0.0219(13) -0.0003(11) 0.0101(11) -0.0009(11)
C25 0.0222(13) 0.0236(12) 0.0200(13) -0.0023(11) 0.0074(11) 0.0010(10)
C26 0.0349(19) 0.0265(15) 0.0293(19) 0.0015(14) 0.0144(15) -0.0031(14)
C27 0.047(2) 0.097(3) 0.032(2) 0.000(2) 0.0116(18) -0.020(2)
C28 0.029(2) 0.062(2) 0.031(2) 0.0073(17) 0.0129(17) -0.0034(17)

loop_
_atom_type_symbol
_atom_type_description
_atom_type_scat_dispersion_real
_atom_type_scat_dispersion_imag
_atom_type_scat_source
C C 0.0033 0.0016 'International Tables Vol C Tables 4.2.6.8 and 6.1.1.4'
H H 0.0000 0.0000 'International Tables Vol C Tables 4.2.6.8 and 6.1.1.4'
N N 0.0061 0.0033 'International Tables Vol C Tables 4.2.6.8 and 6.1.1.4'
Si Si 0.0817 0.0704 'International Tables Vol C Tables 4.2.6.8 and 6.1.1.4'

loop_
_geom_angle_atom_site_label_1
_geom_angle_atom_site_label_2
_geom_angle_atom_site_label_3
_geom_angle
N4 Si1 N1 97.67(11)
N4 Si1 N10 91.31(11)
N1 Si1 N10 94.04(11)
N4 Si1 N14 93.25(11)
N1 Si1 N14 91.28(11)
N10 Si1 N14 172.48(11)
N4 Si1 N7 90.76(11)
N1 Si1 N7 171.57(12)
N10 Si1 N7 85.96(10)
N14 Si1 N7 88.00(10)
N4 Si1 N8 172.43(11)
N1 Si1 N8 89.84(11)
N10 Si1 N8 89.10(10)
N14 Si1 N8 85.60(10)
N7 Si1 N8 81.73(10)
N2 N1 Si1 126.0(2)
N3 N2 N1 174.1(3)
N5 N4 Si1 126.1(2)
N6 N5 N4 174.9(3)
C1 N7 C5 119.5(2)
C1 N7 Si1 124.4(2)
C5 N7 Si1 116.03(18)
C10 N8 C6 119.0(3)
C10 N8 Si1 125.1(2)
C6 N8 Si1 115.81(18)
C11 N9 N10 103.6(2)
N11 N10 N9 111.1(2)
N11 N10 Si1 122.54(19)
N9 N10 Si1 126.29(18)
N12 N11 N10 107.6(2)
N11 N12 C11 105.8(2)
C19 N13 N14 103.2(2)
N15 N14 N13 111.2(2)
N15 N14 Si1 122.29(18)
N13 N14 Si1 126.45(19)
N16 N15 N14 107.6(2)
N15 N16 C19 105.8(2)
N7 C1 C2 121.0(3)
N7 C1 H1 119.5
C2 C1 H1 119.5
C3 C2 C1 119.8(3)
C3 C2 H2 120.1
C1 C2 H2 120.1
C2 C3 C4 119.5(3)
C2 C3 H3 120.3
C4 C3 H3 120.3
C3 C4 C5 118.6(3)
C3 C4 H4 120.7
C5 C4 H4 120.7
N7 C5 C4 121.6(3)
N7 C5 C6 113.3(2)
C4 C5 C6 125.1(3)
N8 C6 C7 121.7(3)
N8 C6 C5 113.1(2)
C7 C6 C5 125.2(3)
C6 C7 C8 119.2(3)
C6 C7 H7 120.4
C8 C7 H7 120.4
C9 C8 C7 119.1(3)
C9 C8 H8 120.4
C7 C8 H8 120.4
C8 C9 C10 119.7(3)
C8 C9 H9 120.2
C10 C9 H9 120.2
N8 C10 C9 121.3(3)
N8 C10 H10 119.4
C9 C10 H10 119.4
N9 C11 N12 111.8(3)
N9 C11 C12 125.2(3)
N12 C11 C12 122.8(3)
C17 C12 C13 118.1(3)
C17 C12 C11 120.0(3)
C13 C12 C11 121.8(3)
C12 C13 C14 120.6(3)
C12 C13 H13 119.7
C14 C13 H13 119.7
C15 C14 C13 121.2(3)
C15 C14 H14 119.4
C13 C14 H14 119.4
C14 C15 C16 117.8(3)
C14 C15 C18 121.2(3)
C16 C15 C18 120.9(3)
C17 C16 C15 121.0(3)
C17 C16 H16 119.5
C15 C16 H16 119.5
C16 C17 C12 121.1(3)
C16 C17 H17 119.5
C12 C17 H17 119.5
C15 C18 H18A 109.5
C15 C18 H18B 109.5
H18A C18 H18B 109.5
C15 C18 H18C 109.5
H18A C18 H18C 109.5
H18B C18 H18C 109.5
N13 C19 N16 112.1(3)
N13 C19 C20 124.9(3)
N16 C19 C20 122.9(3)
C25 C20 C21 119.0(3)
C25 C20 C19 121.2(3)
C21 C20 C19 119.8(3)
C22 C21 C20 120.2(3)
C22 C21 H21 119.9
C20 C21 H21 119.9
C23 C22 C21 121.1(3)
C23 C22 H22 119.4
C21 C22 H22 119.4
C22 C23 C24 118.2(3)
C22 C23 C26 120.8(3)
C24 C23 C26 121.1(3)
C25 C24 C23 121.4(3)
C25 C24 H24 119.3
C23 C24 H24 119.3
C24 C25 C20 120.1(3)
C24 C25 H25 119.9
C20 C25 H25 119.9
C23 C26 H26A 109.5
C23 C26 H26B 109.5
H26A C26 H26B 109.5
C23 C26 H26C 109.5
H26A C26 H26C 109.5
H26B C26 H26C 109.5
C28 C27 H27A 109.5
C28 C27 H27B 109.5
H27A C27 H27B 109.5
C28 C27 H27C 109.5
H27A C27 H27C 109.5
H27B C27 H27C 109.5
N17 C28 C27 179.5(5)

loop_
_geom_bond_atom_site_label_1
_geom_bond_atom_site_label_2
_geom_bond_distance
Si1 N4 1.784(3)
Si1 N1 1.796(2)
Si1 N10 1.897(2)
Si1 N14 1.914(2)
Si1 N7 1.937(2)
Si1 N8 1.943(3)
N1 N2 1.217(3)
N2 N3 1.145(3)
N4 N5 1.225(3)
N5 N6 1.136(3)
N7 C1 1.347(3)
N7 C5 1.355(4)
N8 C10 1.353(4)
N8 C6 1.359(3)
N9 C11 1.328(4)
N9 N10 1.343(3)
N10 N11 1.338(3)
N11 N12 1.325(3)
N12 C11 1.357(4)
N13 C19 1.329(4)
N13 N14 1.349(3)
N14 N15 1.339(3)
N15 N16 1.324(3)
N16 C19 1.355(4)
N17 C28 1.131(4)
C1 C2 1.381(4)
C1 H1 0.9500
C2 C3 1.379(4)
C2 H2 0.9500
C3 C4 1.383(4)
C3 H3 0.9500
C4 C5 1.386(4)
C4 H4 0.9500
C5 C6 1.469(4)
C6 C7 1.376(4)
C7 C8 1.387(4)
C7 H7 0.9500
C8 C9 1.379(4)
C8 H8 0.9500
C9 C10 1.381(4)
C9 H9 0.9500
C10 H10 0.9500
C11 C12 1.462(4)
C12 C17 1.388(4)
C12 C13 1.392(5)
C13 C14 1.394(5)
C13 H13 0.9500
C14 C15 1.384(5)
C14 H14 0.9500
C15 C16 1.398(5)
C15 C18 1.502(5)
C16 C17 1.385(5)
C16 H16 0.9500
C17 H17 0.9500
C18 H18A 0.9800
C18 H18B 0.9800
C18 H18C 0.9800
C19 C20 1.467(4)
C20 C25 1.391(4)
C20 C21 1.394(4)
C21 C22 1.393(4)
C21 H21 0.9500
C22 C23 1.388(4)
C22 H22 0.9500
C23 C24 1.389(4)
C23 C26 1.503(4)
C24 C25 1.389(4)
C24 H24 0.9500
C25 H25 0.9500
C26 H26A 0.9800
C26 H26B 0.9800
C26 H26C 0.9800
C27 C28 1.441(6)
C27 H27A 0.9800
C27 H27B 0.9800
C27 H27C 0.9800
